data_7224419
loop_
_publ_author_name
'Lu, Yu-Ling'
'Sun, Jing'
'Xie, Ya-Jing'
'Yan, Chao Guo'

_publ_section_title
;
 Molecular diversity of cyclization reaction of 3-methyleneoxindoles with
 2-(3,4-dihydronaphthalen-1(2H)-ylidene)malononitriles
;
_journal_name_full 'RSC Adv.'
_journal_paper_doi 10.1039/C6RA00476H
_journal_year 2016
_chemical_formula_moiety 'C34 H30 Cl N3 O2'
_chemical_formula_sum 'C34 H30 Cl N3 O2'
_chemical_formula_weight 548.06
_chemical_name_systematic
; 
 ? 
;
_space_group_IT_number 2
_symmetry_cell_setting triclinic
_symmetry_space_group_name_Hall '-P 1'
_symmetry_space_group_name_H-M 'P -1'
_atom_sites_solution_hydrogens geom
_atom_sites_solution_primary direct
_atom_sites_solution_secondary difmap
_audit_creation_method SHELXL-97
_audit_update_record
;
2015-11-18 deposited with the CCDC.
2016-02-26 downloaded from the CCDC.
;
_cell_angle_alpha 97.229(5)
_cell_angle_beta 102.017(5)
_cell_angle_gamma 92.943(5)
_cell_formula_units_Z 2
_cell_length_a 9.6977(16)
_cell_length_b 12.259(2)
_cell_length_c 12.290(2)
_cell_measurement_reflns_used 4560
_cell_measurement_temperature 296(2)
_cell_measurement_theta_max 22.94
_cell_measurement_theta_min 2.44
_cell_volume 1413.2(4)
_computing_cell_refinement 'Bruker SMART'
_computing_data_collection 'Bruker SMART'
_computing_data_reduction 'Bruker SAINT'
_computing_molecular_graphics 'Bruker SHELXTL'
_computing_publication_material 'Bruker SHELXTL'
_computing_structure_refinement 'SHELXL-97 (Sheldrick, 1997)'
_computing_structure_solution 'SHELXS-97 (Sheldrick, 1990)'
_diffrn_ambient_temperature 296(2)
_diffrn_measured_fraction_theta_full 0.969
_diffrn_measured_fraction_theta_max 0.969
_diffrn_measurement_device_type 'CCD area detector'
_diffrn_measurement_method 'phi and omega scans'
_diffrn_radiation_monochromator graphite
_diffrn_radiation_source 'fine-focus sealed tube'
_diffrn_radiation_type MoK\a
_diffrn_radiation_wavelength 0.71073
_diffrn_reflns_av_R_equivalents 0.0626
_diffrn_reflns_av_sigmaI/netI 0.1196
_diffrn_reflns_limit_h_max 12
_diffrn_reflns_limit_h_min -12
_diffrn_reflns_limit_k_max 15
_diffrn_reflns_limit_k_min -15
_diffrn_reflns_limit_l_max 15
_diffrn_reflns_limit_l_min -15
_diffrn_reflns_number 14861
_diffrn_reflns_theta_full 27.59
_diffrn_reflns_theta_max 27.59
_diffrn_reflns_theta_min 1.68
_exptl_absorpt_coefficient_mu 0.171
_exptl_absorpt_correction_T_max 0.966
_exptl_absorpt_correction_T_min 0.952
_exptl_absorpt_correction_type multi-scan
_exptl_absorpt_process_details sadabs
_exptl_crystal_colour colorless
_exptl_crystal_density_diffrn 1.288
_exptl_crystal_density_method 'not measured'
_exptl_crystal_description block
_exptl_crystal_F_000 576
_exptl_crystal_size_max 0.36
_exptl_crystal_size_mid 0.24
_exptl_crystal_size_min 0.20
_refine_diff_density_max 0.222
_refine_diff_density_min -0.328
_refine_diff_density_rms 0.053
_refine_ls_extinction_method none
_refine_ls_goodness_of_fit_ref 1.043
_refine_ls_hydrogen_treatment mixed
_refine_ls_matrix_type full
_refine_ls_number_parameters 367
_refine_ls_number_reflns 6333
_refine_ls_number_restraints 0
_refine_ls_restrained_S_all 1.043
_refine_ls_R_factor_all 0.1926
_refine_ls_R_factor_gt 0.0775
_refine_ls_shift/su_max 0.000
_refine_ls_shift/su_mean 0.000
_refine_ls_structure_factor_coef Fsqd
_refine_ls_weighting_details 'calc w=1/[\s^2^(Fo^2^)+(0.0586P)^2^+0.4315P] where P=(Fo^2^+2Fc^2^)/3'
_refine_ls_weighting_scheme calc
_refine_ls_wR_factor_gt 0.1344
_refine_ls_wR_factor_ref 0.1743
_reflns_number_gt 2999
_reflns_number_total 6534
_reflns_threshold_expression >2sigma(I)
_cod_data_source_file c6ra00476h2.cif
_cod_data_source_block 1j
_cod_database_code 7224419
_audit_block_doi 10.5517/cc1k7ztl

loop_
_symmetry_equiv_pos_as_xyz
'x, y, z'
'-x, -y, -z'

loop_
_atom_site_label
_atom_site_type_symbol
_atom_site_fract_x
_atom_site_fract_y
_atom_site_fract_z
_atom_site_U_iso_or_equiv
_atom_site_adp_type
_atom_site_occupancy
_atom_site_symmetry_multiplicity
_atom_site_calc_flag
_atom_site_refinement_flags
C1 C 0.6248(5) -0.3555(4) 0.0742(4) 0.1017(16) Uani 1 1 d .
H1A H 0.5363 -0.3442 0.0956 0.153 Uiso 1 1 calc R
H1B H 0.6404 -0.4325 0.0692 0.153 Uiso 1 1 calc R
H1C H 0.6224 -0.3313 0.0026 0.153 Uiso 1 1 calc R
C2 C 0.7425(4) -0.2906(3) 0.1607(3) 0.0661(11) Uani 1 1 d .
H2A H 0.8316 -0.3039 0.1393 0.079 Uiso 1 1 calc R
H2B H 0.7458 -0.3172 0.2323 0.079 Uiso 1 1 calc R
C3 C 0.7275(4) -0.1678(3) 0.1755(3) 0.0606(10) Uani 1 1 d .
H3A H 0.7302 -0.1402 0.1053 0.073 Uiso 1 1 calc R
H3B H 0.6361 -0.1546 0.1927 0.073 Uiso 1 1 calc R
C4 C 0.8420(4) -0.1047(3) 0.2676(3) 0.0568(10) Uani 1 1 d .
H4A H 0.8398 -0.1327 0.3377 0.068 Uiso 1 1 calc R
H4B H 0.9334 -0.1174 0.2501 0.068 Uiso 1 1 calc R
C5 C 0.7537(3) 0.0640(3) 0.3557(3) 0.0427(8) Uani 1 1 d .
C6 C 0.7547(3) 0.1875(2) 0.3434(2) 0.0349(7) Uani 1 1 d .
C7 C 0.8446(3) 0.1966(3) 0.2570(2) 0.0383(8) Uani 1 1 d .
C8 C 0.8963(3) 0.2855(3) 0.2154(3) 0.0451(8) Uani 1 1 d .
H8 H 0.8697 0.3555 0.2364 0.054 Uiso 1 1 calc R
C9 C 0.9883(4) 0.2718(3) 0.1418(3) 0.0535(9) Uani 1 1 d .
C10 C 1.0431(4) 0.3691(3) 0.0964(3) 0.0776(13) Uani 1 1 d .
H10A H 1.1101 0.3462 0.0522 0.116 Uiso 1 1 calc R
H10B H 1.0885 0.4243 0.1576 0.116 Uiso 1 1 calc R
H10C H 0.9659 0.3990 0.0502 0.116 Uiso 1 1 calc R
C11 C 1.0259(4) 0.1656(4) 0.1135(3) 0.0641(11) Uani 1 1 d .
H11 H 1.0874 0.1554 0.0650 0.077 Uiso 1 1 calc R
C12 C 0.9763(4) 0.0750(3) 0.1538(3) 0.0613(10) Uani 1 1 d .
H12 H 1.0030 0.0050 0.1329 0.074 Uiso 1 1 calc R
C13 C 0.8858(3) 0.0915(3) 0.2262(3) 0.0455(8) Uani 1 1 d .
C14 C 0.6004(3) 0.2193(2) 0.3130(2) 0.0350(7) Uani 1 1 d .
H14 H 0.5541 0.2023 0.3733 0.042 Uiso 1 1 calc R
C15 C 0.5198(3) 0.1490(2) 0.2035(3) 0.0394(8) Uani 1 1 d .
C16 C 0.4243(3) 0.0514(2) 0.2056(2) 0.0372(7) Uani 1 1 d .
C17 C 0.3767(3) -0.0201(3) 0.1055(3) 0.0471(9) Uani 1 1 d .
H17 H 0.4015 -0.0026 0.0403 0.057 Uiso 1 1 calc R
C18 C 0.2942(3) -0.1157(3) 0.1010(3) 0.0495(9) Uani 1 1 d .
H18 H 0.2648 -0.1630 0.0338 0.059 Uiso 1 1 calc R
C19 C 0.2559(3) -0.1402(3) 0.1963(3) 0.0443(8) Uani 1 1 d .
C20 C 0.2968(3) -0.0708(3) 0.2970(3) 0.0501(9) Uani 1 1 d .
H20 H 0.2677 -0.0875 0.3609 0.060 Uiso 1 1 calc R
C21 C 0.3818(3) 0.0239(3) 0.3004(3) 0.0460(9) Uani 1 1 d .
H21 H 0.4114 0.0706 0.3680 0.055 Uiso 1 1 calc R
C22 C 0.8262(3) 0.2556(3) 0.4540(3) 0.0384(8) Uani 1 1 d .
C23 C 0.7898(3) 0.3720(2) 0.4712(2) 0.0364(7) Uani 1 1 d .
C24 C 0.8763(4) 0.4313(3) 0.5729(3) 0.0474(9) Uani 1 1 d .
C25 C 0.6885(3) 0.4164(2) 0.4002(2) 0.0347(7) Uani 1 1 d .
C26 C 0.6606(3) 0.5357(2) 0.4107(3) 0.0387(8) Uani 1 1 d .
C27 C 0.7643(4) 0.6177(3) 0.4721(3) 0.0476(9) Uani 1 1 d .
H27 H 0.8525 0.5976 0.5060 0.057 Uiso 1 1 calc R
C28 C 0.7368(4) 0.7281(3) 0.4828(3) 0.0560(10) Uani 1 1 d .
H28 H 0.8062 0.7814 0.5238 0.067 Uiso 1 1 calc R
C29 C 0.6075(4) 0.7583(3) 0.4328(3) 0.0584(10) Uani 1 1 d .
H29 H 0.5881 0.8320 0.4413 0.070 Uiso 1 1 calc R
C30 C 0.5069(4) 0.6801(3) 0.3703(3) 0.0562(10) Uani 1 1 d .
H30 H 0.4198 0.7019 0.3362 0.067 Uiso 1 1 calc R
C31 C 0.5309(4) 0.5683(3) 0.3562(3) 0.0458(8) Uani 1 1 d .
C32 C 0.4197(4) 0.4883(3) 0.2803(3) 0.0542(9) Uani 1 1 d .
H32A H 0.4227 0.4942 0.2028 0.065 Uiso 1 1 calc R
H32B H 0.3275 0.5077 0.2915 0.065 Uiso 1 1 calc R
C33 C 0.4382(3) 0.3707(3) 0.3006(3) 0.0483(9) Uani 1 1 d .
H33A H 0.3751 0.3214 0.2410 0.058 Uiso 1 1 calc R
H33B H 0.4128 0.3601 0.3711 0.058 Uiso 1 1 calc R
C34 C 0.5909(3) 0.3420(2) 0.3049(2) 0.0348(7) Uani 1 1 d .
H34 H 0.6159 0.3564 0.2345 0.042 Uiso 1 1 calc R
Cl1 Cl 0.15409(10) -0.26219(8) 0.19206(8) 0.0688(3) Uani 1 1 d .
N1 N 0.8268(3) 0.0141(2) 0.2826(2) 0.0494(7) Uani 1 1 d .
N2 N 0.9146(4) 0.2105(3) 0.5224(3) 0.0577(9) Uani 1 1 d .
N3 N 0.9518(4) 0.4665(3) 0.6558(3) 0.0707(10) Uani 1 1 d .
O1 O 0.6955(2) 0.01869(17) 0.41773(19) 0.0517(6) Uani 1 1 d .
O2 O 0.5386(3) 0.17496(18) 0.11528(18) 0.0569(7) Uani 1 1 d .
H2C H 0.955(4) 0.254(3) 0.583(3) 0.070(13) Uiso 1 1 d .

loop_
_atom_site_aniso_label
_atom_site_aniso_U_11
_atom_site_aniso_U_22
_atom_site_aniso_U_33
_atom_site_aniso_U_23
_atom_site_aniso_U_13
_atom_site_aniso_U_12
C1 0.133(4) 0.071(3) 0.089(3) -0.017(3) 0.018(3) -0.019(3)
C2 0.092(3) 0.043(2) 0.062(2) -0.0086(19) 0.023(2) 0.006(2)
C3 0.079(3) 0.043(2) 0.057(2) -0.0016(18) 0.011(2) 0.009(2)
C4 0.076(3) 0.030(2) 0.062(2) -0.0036(17) 0.014(2) 0.0189(18)
C5 0.052(2) 0.032(2) 0.0420(19) -0.0024(16) 0.0072(17) 0.0047(16)
C6 0.0413(18) 0.0258(17) 0.0358(17) -0.0036(13) 0.0093(15) 0.0002(14)
C7 0.0430(19) 0.0337(19) 0.0370(17) -0.0045(14) 0.0113(15) 0.0039(15)
C8 0.0469(19) 0.040(2) 0.0447(19) -0.0077(16) 0.0121(17) -0.0051(16)
C9 0.048(2) 0.066(3) 0.042(2) -0.0086(18) 0.0139(18) -0.0098(19)
C10 0.085(3) 0.091(3) 0.054(2) -0.011(2) 0.030(2) -0.033(2)
C11 0.059(2) 0.084(3) 0.050(2) -0.010(2) 0.027(2) 0.007(2)
C12 0.067(2) 0.061(3) 0.057(2) -0.012(2) 0.024(2) 0.019(2)
C13 0.050(2) 0.041(2) 0.0422(19) -0.0061(16) 0.0092(17) 0.0114(16)
C14 0.0409(18) 0.0288(18) 0.0346(17) -0.0028(13) 0.0119(14) -0.0008(14)
C15 0.048(2) 0.0332(19) 0.0357(18) -0.0034(15) 0.0100(16) 0.0045(15)
C16 0.0391(18) 0.0333(19) 0.0364(18) -0.0045(14) 0.0081(15) 0.0015(14)
C17 0.051(2) 0.052(2) 0.0337(18) -0.0100(16) 0.0112(16) -0.0047(17)
C18 0.047(2) 0.044(2) 0.049(2) -0.0147(17) 0.0071(17) -0.0065(17)
C19 0.0373(18) 0.036(2) 0.057(2) -0.0003(17) 0.0082(17) -0.0026(15)
C20 0.056(2) 0.048(2) 0.045(2) -0.0015(17) 0.0153(18) -0.0064(18)
C21 0.054(2) 0.040(2) 0.0402(19) -0.0090(16) 0.0122(17) -0.0074(17)
C22 0.0417(19) 0.035(2) 0.0386(18) -0.0018(15) 0.0130(16) 0.0012(15)
C23 0.0439(19) 0.0277(18) 0.0363(17) -0.0072(14) 0.0137(16) -0.0006(15)
C24 0.054(2) 0.035(2) 0.051(2) -0.0082(17) 0.0166(19) 0.0019(17)
C25 0.0381(18) 0.0281(18) 0.0401(17) -0.0031(14) 0.0190(16) 0.0010(14)
C26 0.047(2) 0.0269(18) 0.0445(18) -0.0028(14) 0.0204(16) 0.0019(15)
C27 0.054(2) 0.031(2) 0.059(2) -0.0032(16) 0.0224(18) -0.0006(16)
C28 0.079(3) 0.029(2) 0.063(2) -0.0074(17) 0.031(2) -0.0058(19)
C29 0.088(3) 0.030(2) 0.066(2) 0.0020(18) 0.036(2) 0.009(2)
C30 0.072(3) 0.036(2) 0.063(2) 0.0041(18) 0.020(2) 0.018(2)
C31 0.053(2) 0.036(2) 0.051(2) 0.0016(16) 0.0196(18) 0.0065(17)
C32 0.055(2) 0.038(2) 0.068(2) 0.0025(18) 0.0122(19) 0.0103(17)
C33 0.043(2) 0.038(2) 0.062(2) -0.0006(17) 0.0118(17) 0.0019(16)
C34 0.0409(18) 0.0288(18) 0.0343(17) -0.0005(13) 0.0110(14) 0.0005(14)
Cl1 0.0671(6) 0.0499(6) 0.0803(7) -0.0045(5) 0.0096(5) -0.0210(5)
N1 0.0658(19) 0.0317(17) 0.0507(17) -0.0032(13) 0.0155(15) 0.0148(14)
N2 0.069(2) 0.045(2) 0.0493(19) -0.0025(17) -0.0044(17) 0.0074(17)
N3 0.084(2) 0.058(2) 0.057(2) -0.0175(17) 0.0024(19) -0.0101(18)
O1 0.0680(16) 0.0334(14) 0.0543(14) 0.0054(11) 0.0159(13) 0.0028(11)
O2 0.0818(18) 0.0487(15) 0.0374(13) -0.0022(11) 0.0155(12) -0.0132(13)

loop_
_atom_type_symbol
_atom_type_description
_atom_type_scat_dispersion_real
_atom_type_scat_dispersion_imag
_atom_type_scat_source
C C 0.0033 0.0016 'International Tables Vol C Tables 4.2.6.8 and 6.1.1.4'
H H 0.0000 0.0000 'International Tables Vol C Tables 4.2.6.8 and 6.1.1.4'
N N 0.0061 0.0033 'International Tables Vol C Tables 4.2.6.8 and 6.1.1.4'
O O 0.0106 0.0060 'International Tables Vol C Tables 4.2.6.8 and 6.1.1.4'
Cl Cl 0.1484 0.1585 'International Tables Vol C Tables 4.2.6.8 and 6.1.1.4'

loop_
_geom_angle_atom_site_label_1
_geom_angle_atom_site_label_2
_geom_angle_atom_site_label_3
_geom_angle
C2 C1 H1A 109.5
C2 C1 H1B 109.5
H1A C1 H1B 109.5
C2 C1 H1C 109.5
H1A C1 H1C 109.5
H1B C1 H1C 109.5
C1 C2 C3 113.7(3)
C1 C2 H2A 108.8
C3 C2 H2A 108.8
C1 C2 H2B 108.8
C3 C2 H2B 108.8
H2A C2 H2B 107.7
C4 C3 C2 112.9(3)
C4 C3 H3A 109.0
C2 C3 H3A 109.0
C4 C3 H3B 109.0
C2 C3 H3B 109.0
H3A C3 H3B 107.8
N1 C4 C3 112.9(3)
N1 C4 H4A 109.0
C3 C4 H4A 109.0
N1 C4 H4B 109.0
C3 C4 H4B 109.0
H4A C4 H4B 107.8
O1 C5 N1 125.9(3)
O1 C5 C6 126.0(3)
N1 C5 C6 108.1(3)
C22 C6 C7 110.1(2)
C22 C6 C5 109.7(2)
C7 C6 C5 102.5(2)
C22 C6 C14 107.9(2)
C7 C6 C14 117.4(2)
C5 C6 C14 109.1(2)
C8 C7 C13 119.6(3)
C8 C7 C6 132.3(3)
C13 C7 C6 107.9(3)
C7 C8 C9 120.7(3)
C7 C8 H8 119.6
C9 C8 H8 119.6
C11 C9 C8 117.5(3)
C11 C9 C10 122.2(3)
C8 C9 C10 120.3(3)
C9 C10 H10A 109.5
C9 C10 H10B 109.5
H10A C10 H10B 109.5
C9 C10 H10C 109.5
H10A C10 H10C 109.5
H10B C10 H10C 109.5
C12 C11 C9 123.2(3)
C12 C11 H11 118.4
C9 C11 H11 118.4
C11 C12 C13 117.8(3)
C11 C12 H12 121.1
C13 C12 H12 121.1
C12 C13 C7 121.2(3)
C12 C13 N1 128.6(3)
C7 C13 N1 110.1(3)
C34 C14 C15 110.7(2)
C34 C14 C6 112.8(2)
C15 C14 C6 110.4(2)
C34 C14 H14 107.5
C15 C14 H14 107.5
C6 C14 H14 107.5
O2 C15 C16 121.0(3)
O2 C15 C14 118.0(3)
C16 C15 C14 121.0(3)
C21 C16 C17 117.5(3)
C21 C16 C15 124.9(3)
C17 C16 C15 117.6(3)
C18 C17 C16 121.6(3)
C18 C17 H17 119.2
C16 C17 H17 119.2
C19 C18 C17 119.1(3)
C19 C18 H18 120.4
C17 C18 H18 120.4
C18 C19 C20 121.7(3)
C18 C19 Cl1 119.5(3)
C20 C19 Cl1 118.8(3)
C21 C20 C19 118.4(3)
C21 C20 H20 120.8
C19 C20 H20 120.8
C20 C21 C16 121.7(3)
C20 C21 H21 119.1
C16 C21 H21 119.1
N2 C22 C23 125.5(3)
N2 C22 C6 118.0(3)
C23 C22 C6 116.4(3)
C25 C23 C24 124.4(3)
C25 C23 C22 124.5(3)
C24 C23 C22 111.1(3)
N3 C24 C23 171.6(4)
C23 C25 C26 124.9(3)
C23 C25 C34 119.4(3)
C26 C25 C34 115.7(3)
C31 C26 C27 118.5(3)
C31 C26 C25 120.2(3)
C27 C26 C25 121.3(3)
C28 C27 C26 120.9(3)
C28 C27 H27 119.5
C26 C27 H27 119.5
C29 C28 C27 119.9(3)
C29 C28 H28 120.1
C27 C28 H28 120.1
C30 C29 C28 119.9(3)
C30 C29 H29 120.0
C28 C29 H29 120.0
C29 C30 C31 122.0(4)
C29 C30 H30 119.0
C31 C30 H30 119.0
C30 C31 C26 118.6(3)
C30 C31 C32 119.1(3)
C26 C31 C32 122.3(3)
C31 C32 C33 112.7(3)
C31 C32 H32A 109.1
C33 C32 H32A 109.1
C31 C32 H32B 109.1
C33 C32 H32B 109.1
H32A C32 H32B 107.8
C32 C33 C34 111.3(3)
C32 C33 H33A 109.4
C34 C33 H33A 109.4
C32 C33 H33B 109.4
C34 C33 H33B 109.4
H33A C33 H33B 108.0
C25 C34 C14 113.8(2)
C25 C34 C33 109.3(2)
C14 C34 C33 109.2(2)
C25 C34 H34 108.1
C14 C34 H34 108.1
C33 C34 H34 108.1
C5 N1 C13 111.2(3)
C5 N1 C4 123.3(3)
C13 N1 C4 125.5(3)
C22 N2 H2C 114(2)

loop_
_geom_bond_atom_site_label_1
_geom_bond_atom_site_label_2
_geom_bond_distance
C1 C2 1.501(5)
C1 H1A 0.9600
C1 H1B 0.9600
C1 H1C 0.9600
C2 C3 1.512(5)
C2 H2A 0.9700
C2 H2B 0.9700
C3 C4 1.511(4)
C3 H3A 0.9700
C3 H3B 0.9700
C4 N1 1.464(4)
C4 H4A 0.9700
C4 H4B 0.9700
C5 O1 1.209(4)
C5 N1 1.363(4)
C5 C6 1.540(4)
C6 C22 1.513(4)
C6 C7 1.518(4)
C6 C14 1.548(4)
C7 C8 1.375(4)
C7 C13 1.398(4)
C8 C9 1.399(4)
C8 H8 0.9300
C9 C11 1.390(5)
C9 C10 1.497(5)
C10 H10A 0.9600
C10 H10B 0.9600
C10 H10C 0.9600
C11 C12 1.376(5)
C11 H11 0.9300
C12 C13 1.379(4)
C12 H12 0.9300
C13 N1 1.408(4)
C14 C34 1.527(4)
C14 C15 1.539(4)
C14 H14 0.9800
C15 O2 1.213(3)
C15 C16 1.482(4)
C16 C21 1.387(4)
C16 C17 1.394(4)
C17 C18 1.373(4)
C17 H17 0.9300
C18 C19 1.363(4)
C18 H18 0.9300
C19 C20 1.382(4)
C19 Cl1 1.738(3)
C20 C21 1.380(4)
C20 H20 0.9300
C21 H21 0.9300
C22 N2 1.270(4)
C22 C23 1.488(4)
C23 C25 1.356(4)
C23 C24 1.437(5)
C24 N3 1.143(4)
C25 C26 1.496(4)
C25 C34 1.510(4)
C26 C31 1.399(4)
C26 C27 1.407(4)
C27 C28 1.388(4)
C27 H27 0.9300
C28 C29 1.368(5)
C28 H28 0.9300
C29 C30 1.367(5)
C29 H29 0.9300
C30 C31 1.397(4)
C30 H30 0.9300
C31 C32 1.496(4)
C32 C33 1.507(4)
C32 H32A 0.9700
C32 H32B 0.9700
C33 C34 1.532(4)
C33 H33A 0.9700
C33 H33B 0.9700
C34 H34 0.9800
N2 H2C 0.86(4)

loop_
_geom_hbond_atom_site_label_D
_geom_hbond_atom_site_label_H
_geom_hbond_atom_site_label_A
_geom_hbond_distance_DH
_geom_hbond_distance_HA
_geom_hbond_distance_DA
_geom_hbond_angle_DHA
N2 H2C N3 0.86(4) 2.65(4) 3.318(4) 135(3)
